data_7251947
loop_
_publ_author_name
'Krivoshein, Arcadius V.'
'Fonari, Marina S.'
'Averkiev, Boris B.'
'Khrustalev, Victor N.'
'Sena, Victoria'
'Timofeeva, Tatiana V.'

_publ_section_title
;
 Structural determinants of H-bonded layer and ribbon formation in
 crystals of \a-, \b-, and \g-substituted primary amides
;
_journal_issue 16
_journal_name_full CrystEngComm
_journal_page_first 2648
_journal_page_last 2657
_journal_paper_doi 10.1039/D6CE00075D
_journal_volume 28
_journal_year 2026
_chemical_formula_moiety 'C10 H13 N O'
_chemical_formula_sum 'C10 H13 N O'
_chemical_formula_weight 163.21
_chemical_name_systematic 2-methyl-2-phenylpropionamide
_space_group_crystal_system monoclinic
_space_group_IT_number 14
_space_group_name_Hall '-P 2ybc'
_space_group_name_H-M_alt 'P 1 21/c 1'
_atom_sites_solution_hydrogens mixed
_atom_sites_solution_primary dual
_audit_creation_date 2025-04-23
_audit_creation_method
;
Olex2 1.5
(compiled 2025.04.05 svn.rf049d14d for OlexSys, GUI svn.r7221)
;
_audit_update_record
;
2025-08-03 deposited with the CCDC.	2026-03-17 downloaded from the CCDC.
;
_cell_angle_alpha 90
_cell_angle_beta 105.121(4)
_cell_angle_gamma 90
_cell_formula_units_Z 4
_cell_length_a 14.598(4)
_cell_length_b 6.1587(19)
_cell_length_c 10.129(3)
_cell_measurement_reflns_used 8311
_cell_measurement_temperature 100(2)
_cell_measurement_theta_max 31.09
_cell_measurement_theta_min 2.83
_cell_volume 879.1(4)
_computing_cell_refinement 'Bruker SAINT'
_computing_data_collection 'Bruker APEX2'
_computing_data_reduction 'Bruker SAINT'
_computing_molecular_graphics 'Olex2 1.5 (Dolomanov et al., 2009)'
_computing_publication_material 'Olex2 1.5 (Dolomanov et al., 2009)'
_computing_structure_refinement 'XL  (Sheldrick, 2008)'
_computing_structure_solution 'SHELXT 2014/4 (Sheldrick, 2014)'
_diffrn_ambient_temperature 100.15
_diffrn_measured_fraction_theta_full 0.999
_diffrn_measured_fraction_theta_max 0.994
_diffrn_measurement_device_type 'Bruker APEX-II CCD'
_diffrn_measurement_method '\f and \w scans'
_diffrn_radiation_type MoK\a
_diffrn_radiation_wavelength 0.71073
_diffrn_reflns_av_R_equivalents 0.0245
_diffrn_reflns_av_unetI/netI 0.0169
_diffrn_reflns_Laue_measured_fraction_full 0.999
_diffrn_reflns_Laue_measured_fraction_max 0.994
_diffrn_reflns_limit_h_max 21
_diffrn_reflns_limit_h_min -20
_diffrn_reflns_limit_k_max 8
_diffrn_reflns_limit_k_min -8
_diffrn_reflns_limit_l_max 14
_diffrn_reflns_limit_l_min -14
_diffrn_reflns_number 13467
_diffrn_reflns_point_group_measured_fraction_full 0.999
_diffrn_reflns_point_group_measured_fraction_max 0.994
_diffrn_reflns_theta_full 25.242
_diffrn_reflns_theta_max 31.094
_diffrn_reflns_theta_min 2.891
_exptl_absorpt_coefficient_mu 0.080
_exptl_absorpt_correction_T_max 0.9864
_exptl_absorpt_correction_T_min 0.9629
_exptl_absorpt_correction_type multi-scan
_exptl_absorpt_process_details 'SADABS (Bruker, 2003)'
_exptl_crystal_colour colourless
_exptl_crystal_colour_primary colourless
_exptl_crystal_density_diffrn 1.233
_exptl_crystal_description prism
_exptl_crystal_F_000 352
_exptl_crystal_recrystallization_method 'Re-crystallisation from solvent'
_exptl_crystal_size_max 0.478
_exptl_crystal_size_mid 0.35
_exptl_crystal_size_min 0.172
_refine_diff_density_max 0.415
_refine_diff_density_min -0.218
_refine_diff_density_rms 0.048
_refine_ls_extinction_method none
_refine_ls_goodness_of_fit_ref 1.057
_refine_ls_hydrogen_treatment mixed
_refine_ls_matrix_type full
_refine_ls_number_parameters 119
_refine_ls_number_reflns 2807
_refine_ls_number_restraints 0
_refine_ls_restrained_S_all 1.057
_refine_ls_R_factor_all 0.0391
_refine_ls_R_factor_gt 0.0366
_refine_ls_shift/su_max 0.000
_refine_ls_shift/su_mean 0.000
_refine_ls_structure_factor_coef Fsqd
_refine_ls_weighting_details 'w=1/[\s^2^(Fo^2^)+(0.0539P)^2^+0.2344P] where P=(Fo^2^+2Fc^2^)/3'
_refine_ls_weighting_scheme calc
_refine_ls_wR_factor_gt 0.0989
_refine_ls_wR_factor_ref 0.1015
_reflns_Friedel_coverage 0.000
_reflns_number_gt 2597
_reflns_number_total 2807
_reflns_threshold_expression 'I > 2\s(I)'
_cod_data_source_file d6ce00075d2.cif
_cod_data_source_block avk15a_comp_2
_cod_original_cell_volume 879.1(5)
_cod_database_code 7251947
_shelx_shelxl_version_number 2014/7
_shelx_space_group_comment
;
The symmetry employed for this shelxl refinement is uniquely defined
by the following loop, which should always be used as a source of
symmetry information in preference to the above space-group names.
They are only intended as comments.
;
_shelx_estimated_absorpt_t_max 0.986
_shelx_estimated_absorpt_t_min 0.963
_olex2_refinement_description
;
1. Fixed Uiso
 At 1.2 times of:
  All C(H) groups
 At 1.5 times of:
  All C(H,H,H) groups
2.a Aromatic/amide H refined with riding coordinates:
 C6(H6), C2(H2), C3(H3), C5(H5), C4(H4)
2.b Idealised Me refined as rotating group:
 C8(H8A,H8B,H8C), C9(H9A,H9B,H9C)
;
_olex2_submission_special_instructions 'No special instructions were received'

loop_
_space_group_symop_operation_xyz
'x, y, z'
'-x, y+1/2, -z+1/2'
'-x, -y, -z'
'x, -y-1/2, z-1/2'

loop_
_atom_site_label
_atom_site_type_symbol
_atom_site_fract_x
_atom_site_fract_y
_atom_site_fract_z
_atom_site_U_iso_or_equiv
_atom_site_adp_type
_atom_site_occupancy
_atom_site_site_symmetry_order
_atom_site_calc_flag
_atom_site_refinement_flags_posn
_atom_site_refinement_flags_adp
_atom_site_refinement_flags_occupancy
_atom_site_disorder_assembly
_atom_site_disorder_group
O1 O 0.42112(4) 0.31877(9) 0.56283(5) 0.01549(13) Uani 1 1 d . . . . .
N1 N 0.44110(5) 0.31846(11) 0.35046(6) 0.01502(14) Uani 1 1 d . . . . .
C10 C 0.39827(5) 0.24827(11) 0.44384(7) 0.01141(14) Uani 1 1 d . . . . .
C7 C 0.31840(5) 0.07960(11) 0.39784(7) 0.01169(13) Uani 1 1 d . . . . .
C6 C 0.16755(5) 0.11680(13) 0.20089(8) 0.01789(15) Uani 1 1 d . . . . .
H6 H 0.1810 -0.0196 0.1664 0.021 Uiso 1 1 calc R U . . .
C8 C 0.34922(5) -0.09797(12) 0.31217(8) 0.01660(15) Uani 1 1 d . . . . .
H8A H 0.3547 -0.0359 0.2254 0.025 Uiso 1 1 calc R U . . .
H8B H 0.3019 -0.2146 0.2938 0.025 Uiso 1 1 calc R U . . .
H8C H 0.4108 -0.1568 0.3626 0.025 Uiso 1 1 calc R U . . .
C1 C 0.22936(5) 0.20129(11) 0.31856(7) 0.01242(14) Uani 1 1 d . . . . .
C2 C 0.20694(5) 0.40180(12) 0.36661(8) 0.01661(15) Uani 1 1 d . . . . .
H2 H 0.2480 0.4621 0.4467 0.020 Uiso 1 1 calc R U . . .
C9 C 0.29810(5) -0.02517(12) 0.52496(7) 0.01648(15) Uani 1 1 d . . . . .
H9A H 0.3553 -0.0991 0.5782 0.025 Uiso 1 1 calc R U . . .
H9B H 0.2465 -0.1308 0.4965 0.025 Uiso 1 1 calc R U . . .
H9C H 0.2796 0.0875 0.5813 0.025 Uiso 1 1 calc R U . . .
C3 C 0.12577(6) 0.51463(14) 0.29945(9) 0.02087(16) Uani 1 1 d . . . . .
H3 H 0.1119 0.6508 0.3338 0.025 Uiso 1 1 calc R U . . .
C5 C 0.08623(6) 0.23029(15) 0.13329(9) 0.02306(18) Uani 1 1 d . . . . .
H5 H 0.0451 0.1708 0.0529 0.028 Uiso 1 1 calc R U . . .
C4 C 0.06485(6) 0.42880(15) 0.18209(9) 0.02291(17) Uani 1 1 d . . . . .
H4 H 0.0092 0.5054 0.1359 0.027 Uiso 1 1 calc R U . . .
H1A H 0.4233(8) 0.277(2) 0.2644(13) 0.024(3) Uiso 1 1 d . . . . .
H1B H 0.4848(9) 0.423(2) 0.3752(13) 0.028(3) Uiso 1 1 d . . . . .

loop_
_atom_site_aniso_label
_atom_site_aniso_U_11
_atom_site_aniso_U_22
_atom_site_aniso_U_33
_atom_site_aniso_U_23
_atom_site_aniso_U_13
_atom_site_aniso_U_12
O1 0.0183(3) 0.0184(3) 0.0097(2) -0.00229(18) 0.00358(18) -0.00330(19)
N1 0.0171(3) 0.0180(3) 0.0108(3) -0.0020(2) 0.0050(2) -0.0051(2)
C10 0.0122(3) 0.0116(3) 0.0104(3) 0.0003(2) 0.0028(2) 0.0014(2)
C7 0.0140(3) 0.0109(3) 0.0104(3) -0.0004(2) 0.0038(2) -0.0006(2)
C6 0.0171(3) 0.0197(3) 0.0157(3) -0.0023(3) 0.0020(2) -0.0030(3)
C8 0.0203(3) 0.0133(3) 0.0174(3) -0.0036(2) 0.0070(3) -0.0001(2)
C1 0.0125(3) 0.0136(3) 0.0115(3) 0.0010(2) 0.0037(2) -0.0015(2)
C2 0.0158(3) 0.0159(3) 0.0173(3) -0.0017(2) 0.0028(2) 0.0009(2)
C9 0.0211(3) 0.0157(3) 0.0137(3) 0.0026(2) 0.0065(2) -0.0019(3)
C3 0.0179(3) 0.0186(4) 0.0256(4) 0.0012(3) 0.0048(3) 0.0035(3)
C5 0.0168(3) 0.0293(4) 0.0196(3) -0.0003(3) -0.0015(3) -0.0035(3)
C4 0.0147(3) 0.0273(4) 0.0245(4) 0.0062(3) 0.0011(3) 0.0018(3)

loop_
_atom_type_symbol
_atom_type_description
_atom_type_scat_dispersion_real
_atom_type_scat_dispersion_imag
_atom_type_scat_source
C C 0.0033 0.0016 'International Tables Vol C Tables 4.2.6.8 and 6.1.1.4'
H H 0.0000 0.0000 'International Tables Vol C Tables 4.2.6.8 and 6.1.1.4'
N N 0.0061 0.0033 'International Tables Vol C Tables 4.2.6.8 and 6.1.1.4'
O O 0.0106 0.0060 'International Tables Vol C Tables 4.2.6.8 and 6.1.1.4'

loop_
_geom_angle_atom_site_label_1
_geom_angle_atom_site_label_2
_geom_angle_atom_site_label_3
_geom_angle
_geom_angle_site_symmetry_1
_geom_angle_site_symmetry_3
_geom_angle_publ_flag
C10 N1 H1A 122.4(8) . . ?
C10 N1 H1B 117.8(8) . . ?
H1A N1 H1B 119.4(11) . . ?
O1 C10 N1 121.17(7) . . ?
O1 C10 C7 121.32(6) . . ?
N1 C10 C7 117.50(6) . . ?
C8 C7 C10 109.95(6) . . ?
C8 C7 C9 108.89(6) . . ?
C1 C7 C10 107.47(6) . . ?
C1 C7 C8 112.68(6) . . ?
C1 C7 C9 108.77(6) . . ?
C9 C7 C10 109.03(6) . . ?
C1 C6 H6 119.6 . . ?
C5 C6 H6 119.6 . . ?
C5 C6 C1 120.74(8) . . ?
C7 C8 H8A 109.5 . . ?
C7 C8 H8B 109.5 . . ?
C7 C8 H8C 109.5 . . ?
H8A C8 H8B 109.5 . . ?
H8A C8 H8C 109.5 . . ?
H8B C8 H8C 109.5 . . ?
C6 C1 C7 122.43(7) . . ?
C6 C1 C2 118.00(7) . . ?
C2 C1 C7 119.54(6) . . ?
C1 C2 H2 119.4 . . ?
C3 C2 C1 121.26(7) . . ?
C3 C2 H2 119.4 . . ?
C7 C9 H9A 109.5 . . ?
C7 C9 H9B 109.5 . . ?
C7 C9 H9C 109.5 . . ?
H9A C9 H9B 109.5 . . ?
H9A C9 H9C 109.5 . . ?
H9B C9 H9C 109.5 . . ?
C2 C3 H3 119.9 . . ?
C2 C3 C4 120.16(8) . . ?
C4 C3 H3 119.9 . . ?
C6 C5 H5 119.7 . . ?
C4 C5 C6 120.65(7) . . ?
C4 C5 H5 119.7 . . ?
C3 C4 H4 120.4 . . ?
C5 C4 C3 119.19(7) . . ?
C5 C4 H4 120.4 . . ?

loop_
_geom_bond_atom_site_label_1
_geom_bond_atom_site_label_2
_geom_bond_distance
_geom_bond_site_symmetry_2
_geom_bond_publ_flag
O1 C10 1.2422(9) . ?
N1 C10 1.3346(9) . ?
N1 H1A 0.881(12) . ?
N1 H1B 0.897(13) . ?
C10 C7 1.5402(10) . ?
C7 C8 1.5347(10) . ?
C7 C1 1.5335(10) . ?
C7 C9 1.5366(10) . ?
C6 H6 0.9500 . ?
C6 C1 1.3944(10) . ?
C6 C5 1.3938(11) . ?
C8 H8A 0.9800 . ?
C8 H8B 0.9800 . ?
C8 H8C 0.9800 . ?
C1 C2 1.3971(11) . ?
C2 H2 0.9500 . ?
C2 C3 1.3889(11) . ?
C9 H9A 0.9800 . ?
C9 H9B 0.9800 . ?
C9 H9C 0.9800 . ?
C3 H3 0.9500 . ?
C3 C4 1.3899(12) . ?
C5 H5 0.9500 . ?
C5 C4 1.3845(13) . ?
C4 H4 0.9500 . ?

loop_
_geom_hbond_atom_site_label_D
_geom_hbond_atom_site_label_H
_geom_hbond_atom_site_label_A
_geom_hbond_distance_DH
_geom_hbond_distance_HA
_geom_hbond_distance_DA
_geom_hbond_angle_DHA
_geom_hbond_site_symmetry_A
N1 H1A O1 0.881(12) 2.116(13) 2.9739(11) 164.3(11) 4_565
N1 H1B O1 0.897(13) 2.086(13) 2.9810(10) 175.7(12) 3_666

loop_
_geom_torsion_atom_site_label_1
_geom_torsion_atom_site_label_2
_geom_torsion_atom_site_label_3
_geom_torsion_atom_site_label_4
_geom_torsion
_geom_torsion_site_symmetry_1
_geom_torsion_site_symmetry_2
_geom_torsion_site_symmetry_3
_geom_torsion_site_symmetry_4
_geom_torsion_publ_flag
O1 C10 C7 C8 -135.86(7) . . . . ?
O1 C10 C7 C1 101.16(7) . . . . ?
O1 C10 C7 C9 -16.56(9) . . . . ?
N1 C10 C7 C8 45.14(8) . . . . ?
N1 C10 C7 C1 -77.84(7) . . . . ?
N1 C10 C7 C9 164.44(6) . . . . ?
C10 C7 C1 C6 140.28(7) . . . . ?
C10 C7 C1 C2 -41.46(8) . . . . ?
C7 C1 C2 C3 -178.50(7) . . . . ?
C6 C1 C2 C3 -0.16(11) . . . . ?
C6 C5 C4 C3 0.24(13) . . . . ?
C8 C7 C1 C6 19.00(9) . . . . ?
C8 C7 C1 C2 -162.74(6) . . . . ?
C1 C6 C5 C4 -0.38(12) . . . . ?
C1 C2 C3 C4 0.03(12) . . . . ?
C2 C3 C4 C5 -0.07(13) . . . . ?
C9 C7 C1 C6 -101.83(8) . . . . ?
C9 C7 C1 C2 76.43(8) . . . . ?
C5 C6 C1 C7 178.62(7) . . . . ?
C5 C6 C1 C2 0.33(11) . . . . ?
